data_7036308
loop_
_publ_author_name
'Nejman, Phillip S.'
'Morton-Fernandez, Brian'
'Moulding, David J.'
'Athukorala Arachchige, Kasun S.'
'Cordes, David B.'
'Slawin, Alexandra M. Z.'
'Kilian, Petr'
'Woollins, J. Derek'

_publ_section_title
;
 Structural diversity of bimetallic rhodium and iridium half sandwich
 dithiolato complexes.
;
_journal_issue 38
_journal_name_full 'Dalton transactions (Cambridge, England : 2003)'
_journal_page_first 16758
_journal_page_last 16766
_journal_paper_doi 10.1039/c5dt02542g
_journal_volume 44
_journal_year 2015
_chemical_formula_moiety 'C40 H42 Ir2 S4'
_chemical_formula_sum 'C40 H42 Ir2 S4'
_chemical_formula_weight 1035.45
_space_group_crystal_system monoclinic
_space_group_IT_number 14
_space_group_name_Hall '-P 2yn'
_space_group_name_H-M_alt 'P 1 21/n 1'
_symmetry_space_group_name_Hall '-P 2yn'
_symmetry_space_group_name_H-M 'P 1 21/n 1'
_atom_sites_solution_hydrogens geom
_atom_sites_solution_primary direct
_atom_sites_solution_secondary difmap
_audit_creation_date 2015-03-06
_audit_creation_method 'by CrystalStructure 4.1'
_audit_update_record
;
2015-07-29 deposited with the CCDC.
2015-08-27 downloaded from the CCDC.
;
_cell_angle_alpha 90.0000
_cell_angle_beta 90.330(6)
_cell_angle_gamma 90.0000
_cell_formula_units_Z 2
_cell_length_a 9.8117(9)
_cell_length_b 16.2184(13)
_cell_length_c 10.8329(8)
_cell_measurement_reflns_used 12087
_cell_measurement_temperature 125
_cell_measurement_theta_max 26.05
_cell_measurement_theta_min 1.88
_cell_volume 1723.8(2)
_computing_cell_refinement 'CrystalClear-SM Expert 2.0 r5'
_computing_data_collection 'CrystalClear-SM Expert 2.0 r5 (Rigaku, 2010)'
_computing_data_reduction 'CrystalClear-SM Expert 2.0 r5'
_computing_molecular_graphics 'CrystalStructure 4.1'
_computing_publication_material 'CrystalStructure 4.1 (Rigaku, 2014)'
_computing_structure_refinement 'SHELXL2013 (Sheldrick, 2008)'
_computing_structure_solution 'SIR2011 (Burla, et al., 2012)'
_diffrn_ambient_temperature 125
_diffrn_detector_area_resol_mean 14.286
_diffrn_measured_fraction_theta_full 0.998
_diffrn_measured_fraction_theta_max 0.998
_diffrn_measurement_device_type 'Rigaku Saturn70'
_diffrn_measurement_method \w
_diffrn_radiation_type 'Mo K\a'
_diffrn_radiation_wavelength 0.71075
_diffrn_reflns_av_R_equivalents 0.0247
_diffrn_reflns_laue_measured_fraction_full 0.998
_diffrn_reflns_laue_measured_fraction_max 0.998
_diffrn_reflns_limit_h_max 10
_diffrn_reflns_limit_h_min -11
_diffrn_reflns_limit_k_max 19
_diffrn_reflns_limit_k_min -19
_diffrn_reflns_limit_l_max 12
_diffrn_reflns_limit_l_min -11
_diffrn_reflns_number 12983
_diffrn_reflns_point_group_measured_fraction_full 0.998
_diffrn_reflns_point_group_measured_fraction_max 0.998
_diffrn_reflns_theta_full 24.999
_diffrn_reflns_theta_max 24.999
_diffrn_reflns_theta_min 2.512
_diffrn_standards_number 0
_exptl_absorpt_coefficient_mu 8.005
_exptl_absorpt_correction_T_max 0.726
_exptl_absorpt_correction_T_min 0.461
_exptl_absorpt_correction_type multi-scan
_exptl_absorpt_process_details 'REQAB (Rigaku, 1998)'
_exptl_crystal_colour red
_exptl_crystal_density_diffrn 1.995
_exptl_crystal_density_method 'not measured'
_exptl_crystal_description block
_exptl_crystal_F_000 1000.00
_exptl_crystal_size_max 0.120
_exptl_crystal_size_mid 0.090
_exptl_crystal_size_min 0.040
_refine_diff_density_max 0.69
_refine_diff_density_min -0.42
_refine_ls_extinction_method none
_refine_ls_goodness_of_fit_ref 1.087
_refine_ls_hydrogen_treatment constr
_refine_ls_number_parameters 213
_refine_ls_number_reflns 3030
_refine_ls_number_restraints 0
_refine_ls_R_factor_all 0.0162
_refine_ls_R_factor_gt 0.0149
_refine_ls_shift/su_max 0.002
_refine_ls_structure_factor_coef Fsqd
_refine_ls_weighting_details 'w = 1/[\s^2^(Fo^2^)+3.2116P] where P=(Fo^2^+2Fc^2^)/3'
_refine_ls_weighting_scheme calc
_refine_ls_wR_factor_gt 0.0329
_refine_ls_wR_factor_ref 0.0334
_reflns_number_gt 2897
_reflns_number_total 3030
_reflns_threshold_expression F^2^>2.0\s(F^2^)
_cod_data_source_file c5dt02542g2.cif
_cod_data_source_block 4b
_cod_depositor_comments 'Adding full bibliography for 7036305--7036311.cif.'
_cod_database_code 7036308

loop_
_space_group_symop_id
_space_group_symop_operation_xyz
1 +X,+Y,+Z
2 1/2-X,1/2+Y,1/2-Z
3 -X,-Y,-Z
4 -1/2+X,-1/2-Y,-1/2+Z

loop_
_atom_site_label
_atom_site_type_symbol
_atom_site_fract_x
_atom_site_fract_y
_atom_site_fract_z
_atom_site_U_iso_or_equiv
_atom_site_adp_type
_atom_site_occupancy
_atom_site_site_symmetry_order
_atom_site_calc_flag
_atom_site_refinement_flags_posn
_atom_site_refinement_flags_adp
Ir1 Ir 0.59477(2) 0.08255(2) 0.57313(2) 0.01301(4) Uani 1 1 d . .
S1 S 0.63079(7) -0.02696(4) 0.43914(6) 0.01368(14) Uani 1 1 d . .
S9 S 0.50494(8) 0.15702(4) 0.40481(6) 0.01713(15) Uani 1 1 d . .
C1 C 0.7019(3) 0.00593(17) 0.2957(2) 0.0153(6) Uani 1 1 d . .
C2 C 0.7718(3) -0.05737(18) 0.2395(3) 0.0195(6) Uani 1 1 d . .
H2 H 0.7707 -0.1103 0.2770 0.023 Uiso 1 1 calc R U
C3 C 0.8440(3) -0.04711(19) 0.1304(3) 0.0211(7) Uani 1 1 d . .
H3 H 0.8885 -0.0926 0.0930 0.025 Uiso 1 1 calc R U
C4 C 0.8499(3) 0.02898(19) 0.0782(3) 0.0220(7) Uani 1 1 d . .
H4 H 0.9018 0.0369 0.0054 0.026 Uiso 1 1 calc R U
C5 C 0.7798(3) 0.09684(18) 0.1308(3) 0.0170(6) Uani 1 1 d . .
C6 C 0.7839(3) 0.17353(18) 0.0686(3) 0.0210(7) Uani 1 1 d . .
H6 H 0.8393 0.1799 -0.0024 0.025 Uiso 1 1 calc R U
C7 C 0.7088(3) 0.23794(18) 0.1101(3) 0.0230(7) Uani 1 1 d . .
H7 H 0.7099 0.2890 0.0671 0.028 Uiso 1 1 calc R U
C8 C 0.6294(3) 0.22891(18) 0.2167(3) 0.0210(7) Uani 1 1 d . .
H8 H 0.5778 0.2748 0.2445 0.025 Uiso 1 1 calc R U
C9 C 0.6231(3) 0.15632(17) 0.2829(2) 0.0157(6) Uani 1 1 d . .
C10 C 0.7000(3) 0.08645(17) 0.2407(2) 0.0151(6) Uani 1 1 d . .
C11 C 0.7596(3) 0.04792(18) 0.7017(3) 0.0179(6) Uani 1 1 d . .
C12 C 0.8044(3) 0.11374(18) 0.6208(3) 0.0174(6) Uani 1 1 d . .
C13 C 0.7218(3) 0.18450(18) 0.6446(3) 0.0213(7) Uani 1 1 d . .
C14 C 0.6217(3) 0.16325(19) 0.7353(3) 0.0215(7) Uani 1 1 d . .
C15 C 0.6474(3) 0.07856(19) 0.7710(3) 0.0203(7) Uani 1 1 d . .
C16 C 0.8243(3) -0.03570(19) 0.7113(3) 0.0264(7) Uani 1 1 d . .
H16A H 0.9087 -0.0317 0.7598 0.032 Uiso 1 1 calc R U
H16B H 0.8452 -0.0562 0.6284 0.032 Uiso 1 1 calc R U
H16C H 0.7614 -0.0738 0.7519 0.032 Uiso 1 1 calc R U
C17 C 0.9221(3) 0.1084(2) 0.5341(3) 0.0269(7) Uani 1 1 d . .
H17A H 0.9203 0.1557 0.4778 0.032 Uiso 1 1 calc R U
H17B H 0.9157 0.0572 0.4863 0.032 Uiso 1 1 calc R U
H17C H 1.0076 0.1087 0.5814 0.032 Uiso 1 1 calc R U
C18 C 0.7388(4) 0.26754(18) 0.5849(3) 0.0321(8) Uani 1 1 d . .
H18A H 0.6554 0.2999 0.5957 0.038 Uiso 1 1 calc R U
H18B H 0.7565 0.2603 0.4966 0.038 Uiso 1 1 calc R U
H18C H 0.8157 0.2965 0.6234 0.038 Uiso 1 1 calc R U
C19 C 0.5237(4) 0.2209(2) 0.7952(3) 0.0359(9) Uani 1 1 d . .
H19A H 0.5669 0.2462 0.8677 0.043 Uiso 1 1 calc R U
H19B H 0.4424 0.1904 0.8208 0.043 Uiso 1 1 calc R U
H19C H 0.4974 0.2641 0.7365 0.043 Uiso 1 1 calc R U
C20 C 0.5728(4) 0.0323(2) 0.8685(3) 0.0331(9) Uani 1 1 d . .
H20A H 0.5741 -0.0267 0.8493 0.040 Uiso 1 1 calc R U
H20B H 0.4783 0.0516 0.8718 0.040 Uiso 1 1 calc R U
H20C H 0.6171 0.0416 0.9487 0.040 Uiso 1 1 calc R U

loop_
_atom_site_aniso_label
_atom_site_aniso_U_11
_atom_site_aniso_U_22
_atom_site_aniso_U_33
_atom_site_aniso_U_23
_atom_site_aniso_U_13
_atom_site_aniso_U_12
Ir1 0.01441(7) 0.01281(6) 0.01184(7) -0.00015(4) 0.00332(4) -0.00030(4)
S1 0.0145(4) 0.0131(3) 0.0134(3) 0.0006(3) 0.0040(3) 0.0003(3)
S9 0.0191(4) 0.0160(3) 0.0164(4) 0.0035(3) 0.0057(3) 0.0039(3)
C1 0.0137(15) 0.0199(15) 0.0125(14) -0.0007(11) 0.0024(11) -0.0013(12)
C2 0.0183(17) 0.0182(15) 0.0220(16) 0.0007(12) 0.0029(12) 0.0021(12)
C3 0.0182(17) 0.0233(16) 0.0218(16) -0.0038(13) 0.0064(13) 0.0043(13)
C4 0.0176(17) 0.0326(18) 0.0157(15) -0.0011(12) 0.0045(12) -0.0015(13)
C5 0.0131(15) 0.0231(16) 0.0149(14) -0.0017(12) -0.0002(11) -0.0033(12)
C6 0.0242(18) 0.0260(16) 0.0129(14) 0.0010(12) 0.0028(12) -0.0075(13)
C7 0.0339(19) 0.0179(15) 0.0170(15) 0.0040(12) 0.0024(13) -0.0054(14)
C8 0.0278(19) 0.0158(15) 0.0194(15) 0.0007(12) 0.0013(13) -0.0008(13)
C9 0.0151(16) 0.0188(15) 0.0131(14) -0.0004(11) 0.0010(11) -0.0034(12)
C10 0.0155(15) 0.0171(14) 0.0127(14) -0.0003(11) -0.0001(11) -0.0039(12)
C11 0.0146(16) 0.0211(15) 0.0181(15) -0.0003(12) -0.0043(12) -0.0014(12)
C12 0.0124(16) 0.0192(15) 0.0206(15) -0.0021(12) 0.0007(12) -0.0037(12)
C13 0.0235(18) 0.0192(15) 0.0210(16) -0.0065(12) -0.0039(13) -0.0055(13)
C14 0.0221(18) 0.0265(17) 0.0159(15) -0.0087(12) -0.0008(12) 0.0025(13)
C15 0.0176(16) 0.0324(17) 0.0108(14) -0.0006(12) -0.0015(12) -0.0057(13)
C16 0.0217(18) 0.0232(17) 0.0342(19) 0.0085(14) -0.0065(14) 0.0008(14)
C17 0.0182(18) 0.0334(18) 0.0292(18) -0.0032(14) 0.0054(14) -0.0042(14)
C18 0.045(2) 0.0135(16) 0.038(2) -0.0026(13) -0.0022(16) -0.0027(15)
C19 0.035(2) 0.047(2) 0.0256(18) -0.0181(16) -0.0024(15) 0.0120(17)
C20 0.0233(19) 0.060(2) 0.0156(17) 0.0091(15) -0.0026(13) -0.0138(17)

loop_
_atom_type_symbol
_atom_type_description
_atom_type_scat_dispersion_real
_atom_type_scat_dispersion_imag
_atom_type_scat_source
C C 0.0033 0.0016
;
International Tables for Crystallography
(Vol. C, Tables 4.2.6.8 and 6.1.1.4)
;
H H 0.0000 0.0000
;
International Tables for Crystallography
(Vol. C, Table 6.1.1.4)
;
S S 0.1246 0.1234
;
International Tables for Crystallography
(Vol. C, Tables 4.2.6.8 and 6.1.1.4)
;
Ir Ir -1.4442 7.9887
;
International Tables for Crystallography
(Vol. C, Tables 4.2.6.8 and 6.1.1.4)
;

loop_
_geom_angle_atom_site_label_1
_geom_angle_atom_site_label_2
_geom_angle_atom_site_label_3
_geom_angle
_geom_angle_site_symmetry_3
C12 Ir1 C11 38.71(11) .
C12 Ir1 C15 63.93(11) .
C11 Ir1 C15 37.79(11) .
C12 Ir1 C14 64.20(11) .
C11 Ir1 C14 64.11(11) .
C15 Ir1 C14 38.38(11) .
C12 Ir1 C13 38.04(11) .
C11 Ir1 C13 63.77(11) .
C15 Ir1 C13 63.39(11) .
C14 Ir1 C13 37.94(11) .
C12 Ir1 S1 100.30(8) .
C11 Ir1 S1 94.95(8) .
C15 Ir1 S1 123.38(8) .
C14 Ir1 S1 159.05(8) .
C13 Ir1 S1 134.78(8) .
C12 Ir1 S9 114.41(8) .
C11 Ir1 S9 153.06(8) .
C15 Ir1 S9 148.58(8) .
C14 Ir1 S9 110.79(8) .
C13 Ir1 S9 95.49(8) .
S1 Ir1 S9 88.04(2) .
C12 Ir1 S1 166.64(8) 3_656
C11 Ir1 S1 127.95(8) 3_656
C15 Ir1 S1 104.74(8) 3_656
C14 Ir1 S1 111.99(9) 3_656
C13 Ir1 S1 145.25(8) 3_656
S1 Ir1 S1 79.70(3) 3_656
S9 Ir1 S1 78.94(3) 3_656
C1 S1 Ir1 112.13(9) .
C1 S1 Ir1 115.43(10) 3_656
Ir1 S1 Ir1 100.30(3) 3_656
C9 S9 Ir1 109.40(10) .
C2 C1 C10 120.0(3) .
C2 C1 S1 111.0(2) .
C10 C1 S1 128.9(2) .
C1 C2 C3 122.9(3) .
C1 C2 H2 118.6 .
C3 C2 H2 118.6 .
C4 C3 C2 119.0(3) .
C4 C3 H3 120.5 .
C2 C3 H3 120.5 .
C3 C4 C5 121.0(3) .
C3 C4 H4 119.5 .
C5 C4 H4 119.5 .
C6 C5 C4 118.4(3) .
C6 C5 C10 120.9(3) .
C4 C5 C10 120.6(3) .
C7 C6 C5 120.2(3) .
C7 C6 H6 119.9 .
C5 C6 H6 119.9 .
C6 C7 C8 119.8(3) .
C6 C7 H7 120.1 .
C8 C7 H7 120.1 .
C9 C8 C7 122.9(3) .
C9 C8 H8 118.6 .
C7 C8 H8 118.6 .
C8 C9 C10 118.8(3) .
C8 C9 S9 114.5(2) .
C10 C9 S9 126.3(2) .
C1 C10 C9 126.2(3) .
C1 C10 C5 116.4(3) .
C9 C10 C5 117.4(2) .
C15 C11 C12 107.4(3) .
C15 C11 C16 127.3(3) .
C12 C11 C16 125.2(3) .
C15 C11 Ir1 71.19(17) .
C12 C11 Ir1 69.79(16) .
C16 C11 Ir1 125.7(2) .
C13 C12 C11 107.9(3) .
C13 C12 C17 127.0(3) .
C11 C12 C17 125.1(3) .
C13 C12 Ir1 72.14(17) .
C11 C12 Ir1 71.50(16) .
C17 C12 Ir1 124.7(2) .
C12 C13 C14 108.8(3) .
C12 C13 C18 125.2(3) .
C14 C13 C18 126.0(3) .
C12 C13 Ir1 69.82(16) .
C14 C13 Ir1 70.91(17) .
C18 C13 Ir1 125.7(2) .
C13 C14 C15 107.0(3) .
C13 C14 C19 126.3(3) .
C15 C14 C19 126.1(3) .
C13 C14 Ir1 71.15(16) .
C15 C14 Ir1 70.73(16) .
C19 C14 Ir1 130.1(2) .
C11 C15 C14 108.9(3) .
C11 C15 C20 125.5(3) .
C14 C15 C20 125.5(3) .
C11 C15 Ir1 71.02(16) .
C14 C15 Ir1 70.90(16) .
C20 C15 Ir1 126.3(2) .
C11 C16 H16A 109.5 .
C11 C16 H16B 109.5 .
H16A C16 H16B 109.5 .
C11 C16 H16C 109.5 .
H16A C16 H16C 109.5 .
H16B C16 H16C 109.5 .
C12 C17 H17A 109.5 .
C12 C17 H17B 109.5 .
H17A C17 H17B 109.5 .
C12 C17 H17C 109.5 .
H17A C17 H17C 109.5 .
H17B C17 H17C 109.5 .
C13 C18 H18A 109.5 .
C13 C18 H18B 109.5 .
H18A C18 H18B 109.5 .
C13 C18 H18C 109.5 .
H18A C18 H18C 109.5 .
H18B C18 H18C 109.5 .
C14 C19 H19A 109.5 .
C14 C19 H19B 109.5 .
H19A C19 H19B 109.5 .
C14 C19 H19C 109.5 .
H19A C19 H19C 109.5 .
H19B C19 H19C 109.5 .
C15 C20 H20A 109.5 .
C15 C20 H20B 109.5 .
H20A C20 H20B 109.5 .
C15 C20 H20C 109.5 .
H20A C20 H20C 109.5 .
H20B C20 H20C 109.5 .

loop_
_geom_bond_atom_site_label_1
_geom_bond_atom_site_label_2
_geom_bond_distance
_geom_bond_site_symmetry_2
Ir1 C12 2.178(3) .
Ir1 C11 2.201(3) .
Ir1 C15 2.203(3) .
Ir1 C14 2.205(3) .
Ir1 C13 2.208(3) .
Ir1 S1 2.3221(7) .
Ir1 S9 2.3541(7) .
Ir1 S1 2.3928(7) 3_656
S1 C1 1.789(3) .
S1 Ir1 2.3928(7) 3_656
S9 C9 1.763(3) .
C1 C2 1.378(4) .
C1 C10 1.436(4) .
C2 C3 1.392(4) .
C2 H2 0.9500 .
C3 C4 1.359(4) .
C3 H3 0.9500 .
C4 C5 1.419(4) .
C4 H4 0.9500 .
C5 C6 1.415(4) .
C5 C10 1.438(4) .
C6 C7 1.356(4) .
C6 H6 0.9500 .
C7 C8 1.405(4) .
C7 H7 0.9500 .
C8 C9 1.380(4) .
C8 H8 0.9500 .
C9 C10 1.438(4) .
C11 C15 1.426(4) .
C11 C12 1.451(4) .
C11 C16 1.501(4) .
C12 C13 1.430(4) .
C12 C17 1.495(4) .
C13 C14 1.434(4) .
C13 C18 1.504(4) .
C14 C15 1.449(4) .
C14 C19 1.493(4) .
C15 C20 1.491(4) .
C16 H16A 0.9800 .
C16 H16B 0.9800 .
C16 H16C 0.9800 .
C17 H17A 0.9800 .
C17 H17B 0.9800 .
C17 H17C 0.9800 .
C18 H18A 0.9800 .
C18 H18B 0.9800 .
C18 H18C 0.9800 .
C19 H19A 0.9800 .
C19 H19B 0.9800 .
C19 H19C 0.9800 .
C20 H20A 0.9800 .
C20 H20B 0.9800 .
C20 H20C 0.9800 .

loop_
_geom_torsion_atom_site_label_1
_geom_torsion_atom_site_label_2
_geom_torsion_atom_site_label_3
_geom_torsion_atom_site_label_4
_geom_torsion
_geom_torsion_site_symmetry_1
Ir1 S1 C1 C2 155.76(19) .
Ir1 S1 C1 C2 -90.2(2) 3_656
Ir1 S1 C1 C10 -20.7(3) .
Ir1 S1 C1 C10 93.3(3) 3_656
C10 C1 C2 C3 0.8(5) .
S1 C1 C2 C3 -176.0(3) .
C1 C2 C3 C4 2.1(5) .
C2 C3 C4 C5 -2.3(5) .
C3 C4 C5 C6 -176.7(3) .
C3 C4 C5 C10 -0.3(5) .
C4 C5 C6 C7 174.4(3) .
C10 C5 C6 C7 -2.0(5) .
C5 C6 C7 C8 1.5(5) .
C6 C7 C8 C9 -0.2(5) .
C7 C8 C9 C10 -0.6(5) .
C7 C8 C9 S9 -174.5(3) .
Ir1 S9 C9 C8 -142.9(2) .
Ir1 S9 C9 C10 43.7(3) .
C2 C1 C10 C9 174.7(3) .
S1 C1 C10 C9 -9.1(5) .
C2 C1 C10 C5 -3.3(4) .
S1 C1 C10 C5 172.9(2) .
C8 C9 C10 C1 -177.9(3) .
S9 C9 C10 C1 -4.7(4) .
C8 C9 C10 C5 0.1(4) .
S9 C9 C10 C5 173.2(2) .
C6 C5 C10 C1 179.3(3) .
C4 C5 C10 C1 3.1(4) .
C6 C5 C10 C9 1.2(4) .
C4 C5 C10 C9 -175.1(3) .
C15 C11 C12 C13 1.8(3) .
C16 C11 C12 C13 -176.5(3) .
Ir1 C11 C12 C13 63.4(2) .
C15 C11 C12 C17 178.5(3) .
C16 C11 C12 C17 0.1(5) .
Ir1 C11 C12 C17 -120.0(3) .
C15 C11 C12 Ir1 -61.6(2) .
C16 C11 C12 Ir1 120.1(3) .
C11 C12 C13 C14 -2.5(3) .
C17 C12 C13 C14 -179.1(3) .
Ir1 C12 C13 C14 60.4(2) .
C11 C12 C13 C18 176.9(3) .
C17 C12 C13 C18 0.4(5) .
Ir1 C12 C13 C18 -120.1(3) .
C11 C12 C13 Ir1 -63.0(2) .
C17 C12 C13 Ir1 120.5(3) .
C12 C13 C14 C15 2.3(3) .
C18 C13 C14 C15 -177.2(3) .
Ir1 C13 C14 C15 62.0(2) .
C12 C13 C14 C19 173.8(3) .
C18 C13 C14 C19 -5.6(5) .
Ir1 C13 C14 C19 -126.4(3) .
C12 C13 C14 Ir1 -59.8(2) .
C18 C13 C14 Ir1 120.8(3) .
C12 C11 C15 C14 -0.4(3) .
C16 C11 C15 C14 177.8(3) .
Ir1 C11 C15 C14 -61.1(2) .
C12 C11 C15 C20 -177.8(3) .
C16 C11 C15 C20 0.5(5) .
Ir1 C11 C15 C20 121.5(3) .
C12 C11 C15 Ir1 60.7(2) .
C16 C11 C15 Ir1 -121.0(3) .
C13 C14 C15 C11 -1.1(3) .
C19 C14 C15 C11 -172.7(3) .
Ir1 C14 C15 C11 61.2(2) .
C13 C14 C15 C20 176.2(3) .
C19 C14 C15 C20 4.7(5) .
Ir1 C14 C15 C20 -121.4(3) .
C13 C14 C15 Ir1 -62.3(2) .
C19 C14 C15 Ir1 126.1(3) .
